data_7719587
loop_
_publ_author_name
'Coconubo-Guio, Laura'
'Moreno, Sonia'
'Monge, Miguel'
'Olmos, M. Elena'
'Lop&#xe9;z-de-Luzuriaga, Jos&#xe9; M'

_publ_section_title
;
 Gold(I) complexes of 2-(diphenylphosphino)aniline: synthesis and
 influence of the perhalophenyl ligand on their assembly.
;
_journal_issue 42
_journal_name_full 'Dalton transactions (Cambridge, England : 2003)'
_journal_page_first 15923
_journal_page_last 15932
_journal_paper_doi 10.1039/d5dt01563d
_journal_volume 54
_journal_year 2025
_chemical_formula_moiety 'C24 H16 Au F5 N P'
_chemical_formula_sum 'C24 H16 Au F5 N P'
_chemical_formula_weight 641.31
_space_group_crystal_system monoclinic
_space_group_IT_number 14
_space_group_name_Hall '-P 2ybc'
_space_group_name_H-M_alt 'P 1 21/c 1'
_atom_sites_solution_hydrogens geom
_atom_sites_solution_primary dual
_audit_creation_method SHELXL-2014/7
_audit_update_record
;
2025-09-12 deposited with the CCDC.	2025-10-03 downloaded from the CCDC.
;
_cell_angle_alpha 90
_cell_angle_beta 98.012(3)
_cell_angle_gamma 90
_cell_formula_units_Z 4
_cell_length_a 7.9453(7)
_cell_length_b 12.0802(10)
_cell_length_c 22.847(2)
_cell_measurement_reflns_used 9976
_cell_measurement_temperature 118(2)
_cell_measurement_theta_max 27.12
_cell_measurement_theta_min 2.47
_cell_volume 2171.5(3)
_computing_cell_refinement 'SAINT V8.40A (?, 2016)'
_computing_data_collection 'Collect (Bruker AXS BV, 1997-2004)'
_computing_data_reduction 'SAINT V8.40A (?, 2016)'
_computing_molecular_graphics 'Olex2 (Dolomanov et al., 2009)'
_computing_publication_material 'Olex2 (Dolomanov et al., 2009)'
_computing_structure_refinement 'SHELXL-2014/7 (Sheldrick, 2014)'
_computing_structure_solution 'XT (Sheldrick, 2015)'
_diffrn_ambient_temperature 118(2)
_diffrn_measured_fraction_theta_full 0.999
_diffrn_measured_fraction_theta_max 0.995
_diffrn_measurement_device_type 'Bruker APEX-II CCD'
_diffrn_measurement_method '\f and \w scans'
_diffrn_radiation_type MoK\a
_diffrn_radiation_wavelength 0.71073
_diffrn_reflns_av_R_equivalents 0.0679
_diffrn_reflns_av_unetI/netI 0.0417
_diffrn_reflns_Laue_measured_fraction_full 0.999
_diffrn_reflns_Laue_measured_fraction_max 0.995
_diffrn_reflns_limit_h_max 10
_diffrn_reflns_limit_h_min -10
_diffrn_reflns_limit_k_max 15
_diffrn_reflns_limit_k_min -15
_diffrn_reflns_limit_l_max 26
_diffrn_reflns_limit_l_min -30
_diffrn_reflns_number 41168
_diffrn_reflns_point_group_measured_fraction_full 0.999
_diffrn_reflns_point_group_measured_fraction_max 0.995
_diffrn_reflns_theta_full 25.242
_diffrn_reflns_theta_max 27.965
_diffrn_reflns_theta_min 2.467
_exptl_absorpt_coefficient_mu 6.903
_exptl_absorpt_correction_T_max 0.0294
_exptl_absorpt_correction_T_min 0.0086
_exptl_absorpt_correction_type numerical
_exptl_absorpt_process_details
;
SADABS-2016/2 (Bruker,2016/2) was used for absorption correction.
wR2(int) was 0.1026 before and 0.0771 after correction.
The Ratio of minimum to maximum transmission is 0.2925.
The \l/2 correction factor is Not present.
;
_exptl_crystal_colour colourless
_exptl_crystal_density_diffrn 1.962
_exptl_crystal_description needle
_exptl_crystal_F_000 1224
_exptl_crystal_size_max 0.060
_exptl_crystal_size_mid 0.026
_exptl_crystal_size_min 0.014
_refine_diff_density_max 1.295
_refine_diff_density_min -2.029
_refine_diff_density_rms 0.159
_refine_ls_extinction_method none
_refine_ls_goodness_of_fit_ref 1.216
_refine_ls_hydrogen_treatment constr
_refine_ls_matrix_type full
_refine_ls_number_parameters 286
_refine_ls_number_reflns 5200
_refine_ls_number_restraints 0
_refine_ls_restrained_S_all 1.216
_refine_ls_R_factor_all 0.0988
_refine_ls_R_factor_gt 0.0678
_refine_ls_shift/su_max 0.000
_refine_ls_shift/su_mean 0.000
_refine_ls_structure_factor_coef Fsqd
_refine_ls_weighting_details 'w=1/[\s^2^(Fo^2^)+(0.0092P)^2^+27.0411P] where P=(Fo^2^+2Fc^2^)/3'
_refine_ls_weighting_scheme calc
_refine_ls_wR_factor_gt 0.1301
_refine_ls_wR_factor_ref 0.1443
_reflns_Friedel_coverage 0.000
_reflns_number_gt 3849
_reflns_number_total 5200
_reflns_threshold_expression 'I > 2\s(I)'
_cod_data_source_file d5dt01563d2.cif
_cod_data_source_block shelx_CCDC3
_cod_depositor_comments 'Adding full bibliography for 7719584--7719587.cif.'
_cod_original_sg_symbol_H-M 'P 21/c'
_cod_database_code 7719587
_shelx_shelxl_version_number 2014/7
_shelx_space_group_comment
;
The symmetry employed for this shelxl refinement is uniquely defined
by the following loop, which should always be used as a source of
symmetry information in preference to the above space-group names.
They are only intended as comments.
;
_shelx_estimated_absorpt_t_min 0.682
_shelx_estimated_absorpt_t_max 0.910

loop_
_space_group_symop_operation_xyz
'x, y, z'
'-x, y+1/2, -z+1/2'
'-x, -y, -z'
'x, -y-1/2, z-1/2'

loop_
_atom_site_label
_atom_site_type_symbol
_atom_site_fract_x
_atom_site_fract_y
_atom_site_fract_z
_atom_site_U_iso_or_equiv
_atom_site_adp_type
_atom_site_occupancy
_atom_site_site_symmetry_order
_atom_site_calc_flag
_atom_site_refinement_flags_posn
_atom_site_refinement_flags_adp
_atom_site_refinement_flags_occupancy
_atom_site_disorder_assembly
_atom_site_disorder_group
Au Au 0.45451(6) 0.27845(4) 0.40956(2) 0.05857(16) Uani 1 1 d . . . . .
C1 C 0.5904(13) 0.1500(9) 0.4529(5) 0.053(3) Uani 1 1 d . . . . .
C2 C 0.6846(14) 0.0740(9) 0.4259(6) 0.058(3) Uani 1 1 d . . . . .
C3 C 0.7745(15) -0.0090(11) 0.4570(7) 0.075(4) Uani 1 1 d . . . . .
C4 C 0.7772(16) -0.0138(12) 0.5172(8) 0.081(5) Uani 1 1 d . . . . .
C5 C 0.6858(17) 0.0577(13) 0.5451(6) 0.072(4) Uani 1 1 d . . . . .
C6 C 0.5981(15) 0.1382(9) 0.5133(6) 0.061(3) Uani 1 1 d . . . . .
F1 F 0.6876(10) 0.0786(7) 0.3671(4) 0.0988(17) Uani 1 1 d . . . . .
F2 F 0.8604(10) -0.0833(7) 0.4286(4) 0.0988(17) Uani 1 1 d . . . . .
F3 F 0.8648(10) -0.0996(7) 0.5468(4) 0.0988(17) Uani 1 1 d . . . . .
F4 F 0.6876(11) 0.0477(8) 0.6039(4) 0.099(3) Uani 1 1 d . . . . .
F5 F 0.5098(12) 0.2076(6) 0.5437(3) 0.089(2) Uani 1 1 d . . . . .
P P 0.3080(3) 0.4245(2) 0.36484(14) 0.0484(7) Uani 1 1 d . . . . .
C7 C 0.1438(12) 0.3849(8) 0.3042(5) 0.048(2) Uani 1 1 d . . . . .
C8A C 0.0286(14) 0.3024(8) 0.3128(6) 0.057(3) Uani 0.65 1 d . . P A 1
C8B C 0.0286(14) 0.3024(8) 0.3128(6) 0.057(3) Uani 0.35 1 d . . P A 2
H8B H 0.0317 0.2685 0.3504 0.068 Uiso 0.35 1 calc R U P A 2
C9 C -0.0925(15) 0.2697(10) 0.2655(7) 0.074(4) Uani 1 1 d . . . . .
H9 H -0.1711 0.2125 0.2709 0.089 Uiso 1 1 calc R U . A 1
C10 C -0.0981(17) 0.3192(11) 0.2119(7) 0.073(4) Uani 1 1 d . . . . .
H10 H -0.1815 0.2971 0.1801 0.087 Uiso 1 1 calc R U . . .
C11 C 0.0158(14) 0.4011(10) 0.2032(6) 0.059(3) Uani 1 1 d . . . . .
H11 H 0.0117 0.4349 0.1654 0.071 Uiso 1 1 calc R U . . .
C12 C 0.1354(13) 0.4338(8) 0.2489(5) 0.049(3) Uani 1 1 d . . . . .
H12 H 0.2134 0.4908 0.2428 0.059 Uiso 1 1 calc R U . . .
C13 C 0.4499(12) 0.5185(8) 0.3331(5) 0.047(2) Uani 1 1 d . . . . .
C14 C 0.4597(13) 0.6300(8) 0.3480(5) 0.051(3) Uani 1 1 d . . . . .
H14 H 0.3900 0.6592 0.3748 0.061 Uiso 1 1 calc R U . . .
C15 C 0.5721(14) 0.6986(9) 0.3235(6) 0.060(3) Uani 1 1 d . . . . .
H15 H 0.5809 0.7746 0.3343 0.073 Uiso 1 1 calc R U . . .
C16 C 0.6704(14) 0.6564(10) 0.2837(6) 0.064(3) Uani 1 1 d . . . . .
H16 H 0.7445 0.7043 0.2665 0.077 Uiso 1 1 calc R U . . .
C17 C 0.6635(15) 0.5467(10) 0.2685(7) 0.071(4) Uani 1 1 d . . . . .
H17 H 0.7324 0.5185 0.2411 0.086 Uiso 1 1 calc R U . B 1
C18A C 0.5545(13) 0.4772(9) 0.2937(6) 0.056(3) Uani 0.65 1 d . . P C 1
H18A H 0.5508 0.4006 0.2841 0.067 Uiso 0.65 1 calc R U P C 1
C18B C 0.5545(13) 0.4772(9) 0.2937(6) 0.056(3) Uani 0.35 1 d . . P C 2
C19 C 0.2008(13) 0.5098(9) 0.4139(5) 0.052(3) Uani 1 1 d . . . . .
C20 C 0.2585(15) 0.5067(10) 0.4744(6) 0.061(3) Uani 1 1 d . . . . .
H20 H 0.3443 0.4561 0.4905 0.073 Uiso 1 1 calc R U . . .
C21 C 0.184(2) 0.5821(13) 0.5111(7) 0.081(4) Uani 1 1 d . . . . .
H21 H 0.2213 0.5822 0.5525 0.097 Uiso 1 1 calc R U . . .
C22 C 0.062(2) 0.6529(12) 0.4888(7) 0.078(4) Uani 1 1 d . . . . .
H22 H 0.0157 0.7032 0.5143 0.093 Uiso 1 1 calc R U . . .
C23 C 0.0045(17) 0.6530(10) 0.4298(7) 0.071(4) Uani 1 1 d . . . . .
H23 H -0.0830 0.7031 0.4145 0.085 Uiso 1 1 calc R U . . .
C24 C 0.0719(15) 0.5807(9) 0.3912(6) 0.058(3) Uani 1 1 d . . . . .
H24 H 0.0298 0.5805 0.3502 0.070 Uiso 1 1 calc R U . . .
NA N 0.0197(18) 0.2561(12) 0.3633(7) 0.059(4) Uani 0.65 1 d . . P A 1
HA1 H 0.0895 0.2766 0.3948 0.071 Uiso 0.65 1 calc R U P A 1
HA2 H -0.0562 0.2040 0.3662 0.071 Uiso 0.65 1 calc R U P A 1
NB N 0.543(4) 0.368(2) 0.2769(18) 0.093(12) Uani 0.35 1 d . . P C 2
HB1 H 0.6036 0.3427 0.2505 0.111 Uiso 0.35 1 calc R U P C 2
HB2 H 0.4738 0.3230 0.2926 0.111 Uiso 0.35 1 calc R U P C 2

loop_
_atom_site_aniso_label
_atom_site_aniso_U_11
_atom_site_aniso_U_22
_atom_site_aniso_U_33
_atom_site_aniso_U_23
_atom_site_aniso_U_13
_atom_site_aniso_U_12
Au 0.0557(2) 0.0433(2) 0.0750(3) 0.0085(2) 0.0031(2) -0.0052(2)
C1 0.052(6) 0.050(6) 0.059(7) 0.006(5) 0.015(5) -0.023(5)
C2 0.058(7) 0.049(6) 0.071(8) 0.023(6) 0.023(6) -0.002(5)
C3 0.055(7) 0.059(8) 0.119(12) 0.031(8) 0.039(8) 0.019(6)
C4 0.053(7) 0.068(9) 0.118(13) 0.058(9) -0.004(8) -0.005(6)
C5 0.059(8) 0.092(11) 0.061(9) 0.012(8) -0.002(6) -0.022(7)
C6 0.062(7) 0.041(6) 0.073(9) 0.005(6) -0.009(6) -0.005(5)
F1 0.080(3) 0.089(3) 0.135(5) 0.047(3) 0.044(3) 0.019(3)
F2 0.080(3) 0.089(3) 0.135(5) 0.047(3) 0.044(3) 0.019(3)
F3 0.080(3) 0.089(3) 0.135(5) 0.047(3) 0.044(3) 0.019(3)
F4 0.112(7) 0.104(7) 0.070(6) 0.018(5) -0.022(5) -0.038(5)
F5 0.131(7) 0.064(5) 0.069(5) -0.024(4) 0.006(5) -0.001(5)
P 0.0465(14) 0.0359(13) 0.0633(19) 0.0063(12) 0.0094(13) -0.0031(11)
C7 0.044(5) 0.035(5) 0.065(7) -0.008(5) 0.011(5) 0.003(4)
C8A 0.059(7) 0.037(6) 0.079(9) 0.000(5) 0.024(6) 0.000(5)
C8B 0.059(7) 0.037(6) 0.079(9) 0.000(5) 0.024(6) 0.000(5)
C9 0.059(7) 0.048(7) 0.120(13) -0.032(8) 0.028(8) -0.025(6)
C10 0.065(8) 0.059(8) 0.092(11) -0.033(8) 0.006(7) 0.003(6)
C11 0.055(7) 0.056(7) 0.066(8) -0.007(6) 0.007(6) 0.010(5)
C12 0.046(5) 0.034(5) 0.066(7) -0.004(5) 0.003(5) 0.005(4)
C13 0.043(5) 0.035(5) 0.062(7) 0.006(5) 0.005(5) -0.005(4)
C14 0.046(5) 0.039(5) 0.068(7) -0.001(5) 0.011(5) -0.008(4)
C15 0.061(7) 0.041(6) 0.080(9) -0.003(6) 0.010(6) -0.008(5)
C16 0.044(6) 0.060(7) 0.092(10) 0.013(7) 0.021(6) 0.000(5)
C17 0.055(7) 0.053(7) 0.113(11) -0.004(7) 0.036(7) -0.006(6)
C18A 0.042(5) 0.036(5) 0.093(9) -0.005(6) 0.021(6) -0.002(4)
C18B 0.042(5) 0.036(5) 0.093(9) -0.005(6) 0.021(6) -0.002(4)
C19 0.051(6) 0.047(6) 0.058(7) 0.004(5) 0.008(5) -0.016(5)
C20 0.060(7) 0.057(7) 0.064(8) 0.000(6) 0.008(6) -0.024(6)
C21 0.096(11) 0.085(10) 0.064(9) -0.013(8) 0.017(8) -0.055(9)
C22 0.098(11) 0.064(8) 0.082(11) -0.027(8) 0.050(9) -0.032(8)
C23 0.081(9) 0.046(7) 0.093(11) -0.008(7) 0.035(8) -0.008(6)
C24 0.073(8) 0.041(6) 0.063(8) 0.003(5) 0.018(6) -0.011(5)
NA 0.068(9) 0.055(9) 0.055(9) 0.003(7) 0.007(7) -0.025(7)
NB 0.09(2) 0.041(16) 0.16(4) -0.04(2) 0.05(2) -0.013(15)

loop_
_atom_type_symbol
_atom_type_description
_atom_type_scat_dispersion_real
_atom_type_scat_dispersion_imag
_atom_type_scat_source
Au Au -2.0133 8.8022 'International Tables Vol C Tables 4.2.6.8 and 6.1.1.4'
C C 0.0033 0.0016 'International Tables Vol C Tables 4.2.6.8 and 6.1.1.4'
F F 0.0171 0.0103 'International Tables Vol C Tables 4.2.6.8 and 6.1.1.4'
N N 0.0061 0.0033 'International Tables Vol C Tables 4.2.6.8 and 6.1.1.4'
P P 0.1023 0.0942 'International Tables Vol C Tables 4.2.6.8 and 6.1.1.4'
H H 0.0000 0.0000 'International Tables Vol C Tables 4.2.6.8 and 6.1.1.4'

loop_
_geom_angle_atom_site_label_1
_geom_angle_atom_site_label_2
_geom_angle_atom_site_label_3
_geom_angle
_geom_angle_site_symmetry_1
_geom_angle_site_symmetry_3
_geom_angle_publ_flag
C1 Au P 177.7(3) . . ?
C6 C1 C2 115.2(11) . . ?
C6 C1 Au 120.4(9) . . ?
C2 C1 Au 124.3(9) . . ?
F1 C2 C3 117.8(12) . . ?
F1 C2 C1 120.2(10) . . ?
C3 C2 C1 122.0(12) . . ?
F2 C3 C2 120.0(14) . . ?
F2 C3 C4 121.0(12) . . ?
C2 C3 C4 119.0(13) . . ?
C5 C4 F3 121.4(15) . . ?
C5 C4 C3 120.8(12) . . ?
F3 C4 C3 117.5(15) . . ?
C4 C5 F4 118.9(14) . . ?
C4 C5 C6 118.7(13) . . ?
F4 C5 C6 122.4(15) . . ?
F5 C6 C5 115.9(13) . . ?
F5 C6 C1 119.9(11) . . ?
C5 C6 C1 124.2(13) . . ?
C19 P C13 105.2(5) . . ?
C19 P C7 105.6(5) . . ?
C13 P C7 106.1(5) . . ?
C19 P Au 114.6(4) . . ?
C13 P Au 110.8(3) . . ?
C7 P Au 113.8(3) . . ?
C8B C7 C12 119.2(11) . . ?
C8A C7 C12 119.2(11) . . ?
C8B C7 P 119.7(9) . . ?
C8A C7 P 119.7(9) . . ?
C12 C7 P 121.1(8) . . ?
NA C8A C7 123.9(13) . . ?
NA C8A C9 116.7(12) . . ?
C7 C8A C9 119.3(12) . . ?
C7 C8B C9 119.3(12) . . ?
C7 C8B H8B 120.3 . . ?
C9 C8B H8B 120.3 . . ?
C10 C9 C8A 120.3(11) . . ?
C10 C9 C8B 120.3(11) . . ?
C10 C9 H9 119.9 . . ?
C8A C9 H9 119.9 . . ?
C9 C10 C11 120.6(13) . . ?
C9 C10 H10 119.7 . . ?
C11 C10 H10 119.7 . . ?
C12 C11 C10 119.9(13) . . ?
C12 C11 H11 120.1 . . ?
C10 C11 H11 120.1 . . ?
C11 C12 C7 120.8(11) . . ?
C11 C12 H12 119.6 . . ?
C7 C12 H12 119.6 . . ?
C14 C13 C18B 119.1(9) . . ?
C14 C13 C18A 119.1(9) . . ?
C14 C13 P 121.6(8) . . ?
C18B C13 P 119.3(8) . . ?
C18A C13 P 119.3(8) . . ?
C13 C14 C15 119.8(11) . . ?
C13 C14 H14 120.1 . . ?
C15 C14 H14 120.1 . . ?
C16 C15 C14 119.9(11) . . ?
C16 C15 H15 120.0 . . ?
C14 C15 H15 120.0 . . ?
C17 C16 C15 121.4(11) . . ?
C17 C16 H16 119.3 . . ?
C15 C16 H16 119.3 . . ?
C16 C17 C18B 119.0(12) . . ?
C16 C17 C18A 119.0(12) . . ?
C16 C17 H17 120.5 . . ?
C18A C17 H17 120.5 . . ?
C17 C18A C13 120.8(10) . . ?
C17 C18A H18A 119.6 . . ?
C13 C18A H18A 119.6 . . ?
NB C18B C17 119.2(18) . . ?
NB C18B C13 119.9(17) . . ?
C17 C18B C13 120.8(10) . . ?
C24 C19 C20 120.9(12) . . ?
C24 C19 P 120.4(9) . . ?
C20 C19 P 118.6(9) . . ?
C19 C20 C21 117.5(13) . . ?
C19 C20 H20 121.3 . . ?
C21 C20 H20 121.3 . . ?
C22 C21 C20 121.6(14) . . ?
C22 C21 H21 119.2 . . ?
C20 C21 H21 119.2 . . ?
C21 C22 C23 120.2(13) . . ?
C21 C22 H22 119.9 . . ?
C23 C22 H22 119.9 . . ?
C22 C23 C24 121.2(14) . . ?
C22 C23 H23 119.4 . . ?
C24 C23 H23 119.4 . . ?
C19 C24 C23 118.7(13) . . ?
C19 C24 H24 120.7 . . ?
C23 C24 H24 120.7 . . ?
C8A NA HA1 120.0 . . ?
C8A NA HA2 120.0 . . ?
HA1 NA HA2 120.0 . . ?
C18B NB HB1 120.0 . . ?
C18B NB HB2 120.0 . . ?
HB1 NB HB2 120.0 . . ?

loop_
_geom_bond_atom_site_label_1
_geom_bond_atom_site_label_2
_geom_bond_distance
_geom_bond_site_symmetry_2
_geom_bond_publ_flag
Au C1 2.064(12) . ?
Au P 2.276(3) . ?
C1 C6 1.379(16) . ?
C1 C2 1.383(16) . ?
C2 F1 1.350(14) . ?
C2 C3 1.370(16) . ?
C3 F2 1.348(15) . ?
C3 C4 1.37(2) . ?
C4 C5 1.35(2) . ?
C4 F3 1.372(13) . ?
C5 F4 1.347(15) . ?
C5 C6 1.349(17) . ?
C6 F5 1.347(14) . ?
P C19 1.819(12) . ?
P C13 1.821(10) . ?
P C7 1.830(11) . ?
C7 C8B 1.386(14) . ?
C7 C8A 1.386(14) . ?
C7 C12 1.386(15) . ?
C8A NA 1.293(18) . ?
C8A C9 1.400(18) . ?
C8B C9 1.400(18) . ?
C8B H8B 0.9500 . ?
C9 C10 1.36(2) . ?
C9 H9 0.9500 . ?
C10 C11 1.373(17) . ?
C10 H10 0.9500 . ?
C11 C12 1.370(15) . ?
C11 H11 0.9500 . ?
C12 H12 0.9500 . ?
C13 C14 1.388(13) . ?
C13 C18B 1.398(15) . ?
C13 C18A 1.398(15) . ?
C14 C15 1.392(15) . ?
C14 H14 0.9500 . ?
C15 C16 1.377(16) . ?
C15 H15 0.9500 . ?
C16 C17 1.369(16) . ?
C16 H16 0.9500 . ?
C17 C18B 1.388(15) . ?
C17 C18A 1.388(15) . ?
C17 H17 0.9500 . ?
C18A H18A 0.9500 . ?
C18B NB 1.38(3) . ?
C19 C24 1.381(16) . ?
C19 C20 1.394(16) . ?
C20 C21 1.423(19) . ?
C20 H20 0.9500 . ?
C21 C22 1.34(2) . ?
C21 H21 0.9500 . ?
C22 C23 1.36(2) . ?
C22 H22 0.9500 . ?
C23 C24 1.399(16) . ?
C23 H23 0.9500 . ?
C24 H24 0.9500 . ?
NA HA1 0.8800 . ?
NA HA2 0.8800 . ?
NB HB1 0.8800 . ?
NB HB2 0.8800 . ?

loop_
_geom_hbond_atom_site_label_D
_geom_hbond_atom_site_label_H
_geom_hbond_atom_site_label_A
_geom_hbond_distance_DH
_geom_hbond_distance_HA
_geom_hbond_distance_DA
_geom_hbond_angle_DHA
_geom_hbond_site_symmetry_A
NA HA1 Au 0.88 2.87 3.480(14) 127.5 .
NB HB2 Au 0.88 2.75 3.38(4) 129.6 .
NA HA1 F3 0.88 2.52 2.847(17) 102.8 3_656
NA HA2 F1 0.88 2.54 3.410(16) 170.1 1_455
C14 H14 F5 0.95 2.50 3.140(14) 124.4 3_666
C11 H11 F2 0.95 2.51 3.300(16) 140.5 2_655
C23 H23 F2 0.95 2.65 3.383(15) 134.7 1_465
